data_7160825
loop_
_publ_author_name
'Arndt, Thiemo'
'Partzsch, Monique'
'R&#xfc;ffer, Tobias'
'Breugst, Martin'

_publ_section_title
;
 A computational analysis of substituent effects in pnictogen-,
 chalcogen-, and halogen-bond donors.
;
_journal_issue 46
_journal_name_full 'Organic &amp; biomolecular chemistry'
_journal_page_first 10574
_journal_page_last 10585
_journal_paper_doi 10.1039/d5ob01575h
_journal_volume 23
_journal_year 2025
_chemical_formula_moiety 'C15 H13 F2 N2 Se, C F3 O3 S'
_chemical_formula_sum 'C16 H13 F5 N2 O3 S Se'
_chemical_formula_weight 487.30
_space_group_crystal_system orthorhombic
_space_group_IT_number 19
_space_group_name_Hall 'P 2ac 2ab'
_space_group_name_H-M_alt 'P 21 21 21'
_atom_sites_solution_hydrogens geom
_atom_sites_solution_primary direct
_audit_creation_method SHELXL-2013
_audit_update_record
;
2025-09-30 deposited with the CCDC.	2025-10-27 downloaded from the CCDC.
;
_cell_angle_alpha 90
_cell_angle_beta 90
_cell_angle_gamma 90
_cell_formula_units_Z 4
_cell_length_a 8.5695(3)
_cell_length_b 11.3131(3)
_cell_length_c 18.4784(6)
_cell_measurement_reflns_used 9993
_cell_measurement_temperature 100
_cell_measurement_theta_max 74.4566
_cell_measurement_theta_min 3.9074
_cell_volume 1791.44(10)
_computing_cell_refinement 'SAINT V8.40B (Bruker AXS LLC, 2019)'
_computing_data_collection 'APEX5 v2023.9-4'
_computing_data_reduction 'SAINT V8.40B (Bruker AXS LLC, 2019)'
_computing_structure_refinement 'SHELXL-2013 (Sheldrick, 2013)'
_computing_structure_solution 'XT, VERSION 2018/2'
_diffrn_ambient_temperature 100
_diffrn_measured_fraction_theta_full 0.994
_diffrn_measured_fraction_theta_max 0.993
_diffrn_measurement_device_type 'bruker venture d8'
_diffrn_measurement_method '\w and \f scans'
_diffrn_radiation_type CuK\a
_diffrn_radiation_wavelength 1.54178
_diffrn_reflns_av_R_equivalents 0.0248
_diffrn_reflns_av_unetI/netI 0.0149
_diffrn_reflns_Laue_measured_fraction_full 0.994
_diffrn_reflns_Laue_measured_fraction_max 0.993
_diffrn_reflns_limit_h_max 10
_diffrn_reflns_limit_h_min -10
_diffrn_reflns_limit_k_max 13
_diffrn_reflns_limit_k_min -14
_diffrn_reflns_limit_l_max 23
_diffrn_reflns_limit_l_min -23
_diffrn_reflns_number 34599
_diffrn_reflns_point_group_measured_fraction_full 0.987
_diffrn_reflns_point_group_measured_fraction_max 0.987
_diffrn_reflns_theta_full 67.679
_diffrn_reflns_theta_max 74.449
_diffrn_reflns_theta_min 5.691
_exptl_absorpt_coefficient_mu 4.614
_exptl_absorpt_correction_T_max 0.49
_exptl_absorpt_correction_T_min 0.41
_exptl_absorpt_correction_type multi-scan
_exptl_absorpt_process_details
;
Krause, L., Herbst-Irmer, R., Sheldrick, G. M., Stalke, D. (2015).
"Comparison of silver and molybdenum microfocus X-ray sources for
single-crystal structure determination"
J. Appl. Cryst. 48, 3-10.
doi:10.1107/S1600576714022985
;
_exptl_crystal_colour colourless
_exptl_crystal_density_diffrn 1.807
_exptl_crystal_description block
_exptl_crystal_F_000 968
_exptl_crystal_size_max 0.210
_exptl_crystal_size_mid 0.190
_exptl_crystal_size_min 0.180
_refine_diff_density_max 0.304
_refine_diff_density_min -0.471
_refine_diff_density_rms 0.054
_refine_ls_abs_structure_details
;
 Flack x determined using 1520 quotients [(I+)-(I-)]/[(I+)+(I-)]
 (Parsons and Flack (2004), Acta Cryst. A60, s61).
;
_refine_ls_abs_structure_Flack -0.010(4)
_refine_ls_extinction_method none
_refine_ls_goodness_of_fit_ref 1.121
_refine_ls_hydrogen_treatment constr
_refine_ls_matrix_type full
_refine_ls_number_parameters 255
_refine_ls_number_reflns 3614
_refine_ls_number_restraints 0
_refine_ls_restrained_S_all 1.121
_refine_ls_R_factor_all 0.0156
_refine_ls_R_factor_gt 0.0156
_refine_ls_shift/su_max 0.000
_refine_ls_shift/su_mean 0.000
_refine_ls_structure_factor_coef Fsqd
_refine_ls_weighting_details 'w=1/[\s^2^(Fo^2^)+(0.0196P)^2^+0.6288P] where P=(Fo^2^+2Fc^2^)/3'
_refine_ls_weighting_scheme calc
_refine_ls_wR_factor_gt 0.0410
_refine_ls_wR_factor_ref 0.0411
_reflns_Friedel_coverage 0.728
_reflns_Friedel_fraction_full 0.977
_reflns_Friedel_fraction_max 0.978
_reflns_number_gt 3612
_reflns_number_total 3614
_reflns_threshold_expression 'I > 2\s(I)'
_cod_data_source_file d5ob01575h3.cif
_cod_data_source_block shelx_CCDC1
_cod_depositor_comments
;
The following automatic conversions were performed:

data item '_exptl_absorpt_correction_type' value 'Multi-Scan' was
changed to 'multi-scan' in accordance with the
/home/data/users/saulius/crontab/automatic-downloads/rss-feeds/RSC/lib/dictionaries/cif_core.dic
dictionary named 'cif_core.dic' version 2.4.2 last updated on
2011-04-26.

Automatic conversion script
Id: cif_fix_values 8170 2020-07-09 18:12:32Z antanas 

 Adding full bibliography for 7160824--7160825.cif.
;
_cod_database_code 7160825
_shelx_space_group_comment
;
The symmetry employed for this shelxl refinement is uniquely defined
by the following loop, which should always be used as a source of
symmetry information in preference to the above space-group names.
They are only intended as comments.
;
_shelx_estimated_absorpt_t_min 0.444
_shelx_estimated_absorpt_t_max 0.491
_shelxl_version_number 2013-4

loop_
_space_group_symop_operation_xyz
'x, y, z'
'-x+1/2, -y, z+1/2'
'-x, y+1/2, -z+1/2'
'x+1/2, -y+1/2, -z'

loop_
_atom_site_label
_atom_site_type_symbol
_atom_site_fract_x
_atom_site_fract_y
_atom_site_fract_z
_atom_site_U_iso_or_equiv
_atom_site_adp_type
_atom_site_occupancy
_atom_site_site_symmetry_order
_atom_site_calc_flag
_atom_site_refinement_flags_posn
_atom_site_refinement_flags_adp
_atom_site_refinement_flags_occupancy
_atom_site_disorder_assembly
_atom_site_disorder_group
C1 C 0.1139(2) 0.67581(17) 0.28584(11) 0.0124(4) Uani 1 1 d . . . . .
C2 C 0.0938(3) 0.64126(19) 0.42018(11) 0.0170(4) Uani 1 1 d . . . . .
H2A H 0.0096 0.5891 0.4077 0.026 Uiso 1 1 calc R U . . .
H2B H 0.0577 0.6988 0.4545 0.026 Uiso 1 1 calc R U . . .
H2C H 0.1775 0.5964 0.4411 0.026 Uiso 1 1 calc R U . . .
C3 C 0.2521(2) 0.79673(17) 0.35520(11) 0.0126(4) Uani 1 1 d . . . . .
C5 C 0.3219(2) 0.85705(19) 0.41266(11) 0.0157(4) Uani 1 1 d . . . . .
H5 H 0.3053 0.8365 0.4608 0.019 Uiso 1 1 calc R U . . .
C6 C 0.4169(2) 0.94894(18) 0.39258(11) 0.0165(4) Uani 1 1 d . . . . .
C7 C 0.4425(2) 0.98001(17) 0.32007(11) 0.0150(4) Uani 1 1 d . . . . .
C8 C 0.3749(2) 0.92175(16) 0.26311(10) 0.0136(4) Uani 1 1 d . . . . .
H8 H 0.3922 0.9428 0.2151 0.016 Uiso 1 1 calc R U . . .
C9 C 0.2773(2) 0.82771(17) 0.28311(11) 0.0120(4) Uani 1 1 d . . . . .
C10 C 0.1792(3) 0.7541(2) 0.16210(11) 0.0161(4) Uani 1 1 d . . . . .
H10A H 0.2590 0.7045 0.1420 0.024 Uiso 1 1 calc R U . . .
H10B H 0.1935 0.8338 0.1455 0.024 Uiso 1 1 calc R U . . .
H10C H 0.0786 0.7259 0.1470 0.024 Uiso 1 1 calc R U . . .
C11 C 0.1189(2) 0.43531(16) 0.23396(10) 0.0132(4) Uani 1 1 d . . . . .
C12 C 0.1379(3) 0.39991(19) 0.16219(11) 0.0164(4) Uani 1 1 d . . . . .
H12 H 0.0859 0.4391 0.1251 0.020 Uiso 1 1 calc R U . . .
C13 C 0.2359(3) 0.3049(2) 0.14704(12) 0.0187(4) Uani 1 1 d . . . . .
H13 H 0.2488 0.2796 0.0995 0.022 Uiso 1 1 calc R U . . .
C14 C 0.3147(3) 0.24784(18) 0.20282(12) 0.0185(4) Uani 1 1 d . . . . .
H14 H 0.3810 0.1850 0.1924 0.022 Uiso 1 1 calc R U . . .
C15 C 0.2947(2) 0.28440(19) 0.27417(11) 0.0173(4) Uani 1 1 d . . . . .
H15 H 0.3475 0.2458 0.3113 0.021 Uiso 1 1 calc R U . . .
C16 C 0.1961(2) 0.37851(18) 0.29015(11) 0.0159(4) Uani 1 1 d . . . . .
H16 H 0.1822 0.4030 0.3377 0.019 Uiso 1 1 calc R U . . .
C17 C 0.4904(3) 0.3905(2) 0.48437(12) 0.0256(5) Uani 1 1 d . . . . .
F1 F 0.54024(15) 1.07103(10) 0.30683(6) 0.0199(2) Uani 1 1 d . . . . .
F2 F 0.49218(16) 1.01245(11) 0.44341(7) 0.0247(3) Uani 1 1 d . . . . .
F3 F 0.34026(19) 0.38551(15) 0.50279(9) 0.0392(4) Uani 1 1 d . . . . .
F4 F 0.5187(2) 0.29937(12) 0.44031(9) 0.0413(4) Uani 1 1 d . . . . .
F5 F 0.5740(2) 0.37511(15) 0.54469(8) 0.0395(4) Uani 1 1 d . . . . .
N1 N 0.18890(19) 0.75122(14) 0.24155(9) 0.0122(3) Uani 1 1 d . . . . .
N2 N 0.1497(2) 0.70150(15) 0.35486(9) 0.0125(3) Uani 1 1 d . . . . .
O1 O 0.44106(18) 0.53049(14) 0.37703(8) 0.0230(3) Uani 1 1 d . . . . .
O2 O 0.70296(18) 0.52236(15) 0.42703(9) 0.0241(3) Uani 1 1 d . . . . .
O3 O 0.4934(2) 0.61704(13) 0.49490(8) 0.0247(4) Uani 1 1 d . . . . .
S1 S 0.53783(7) 0.53115(4) 0.44089(2) 0.01549(10) Uani 1 1 d . . . . .
Se1 Se -0.03025(2) 0.55874(2) 0.25513(2) 0.01477(7) Uani 1 1 d . . . . .

loop_
_atom_site_aniso_label
_atom_site_aniso_U_11
_atom_site_aniso_U_22
_atom_site_aniso_U_33
_atom_site_aniso_U_23
_atom_site_aniso_U_13
_atom_site_aniso_U_12
C1 0.0121(9) 0.0091(8) 0.0159(9) -0.0019(7) 0.0006(7) 0.0008(7)
C2 0.0201(9) 0.0168(9) 0.0141(9) 0.0031(8) 0.0046(8) -0.0015(8)
C3 0.0115(8) 0.0101(9) 0.0162(9) -0.0007(7) 0.0008(7) 0.0002(8)
C5 0.0160(9) 0.0174(9) 0.0136(9) -0.0002(8) -0.0001(7) 0.0012(8)
C6 0.0160(9) 0.0149(9) 0.0187(9) -0.0042(8) -0.0056(7) 0.0008(8)
C7 0.0097(9) 0.0104(8) 0.0248(10) 0.0006(7) 0.0000(7) 0.0000(7)
C8 0.0129(8) 0.0120(8) 0.0159(9) 0.0023(7) 0.0011(7) 0.0018(7)
C9 0.0109(8) 0.0095(9) 0.0157(9) -0.0009(7) 0.0003(7) 0.0015(7)
C10 0.0200(10) 0.0171(10) 0.0114(9) -0.0006(7) -0.0008(8) 0.0011(8)
C11 0.0120(8) 0.0093(8) 0.0184(9) -0.0030(7) 0.0012(7) -0.0022(7)
C12 0.0176(9) 0.0164(10) 0.0153(9) 0.0001(8) -0.0006(8) -0.0038(8)
C13 0.0194(10) 0.0184(10) 0.0184(10) -0.0062(8) 0.0046(8) -0.0057(9)
C14 0.0139(9) 0.0136(9) 0.0278(11) -0.0049(8) 0.0039(8) -0.0008(8)
C15 0.0148(9) 0.0147(9) 0.0225(11) 0.0000(8) -0.0029(8) -0.0009(8)
C16 0.0176(9) 0.0141(9) 0.0160(9) -0.0023(8) 0.0004(8) -0.0037(8)
C17 0.0314(13) 0.0204(10) 0.0251(10) 0.0010(8) 0.0120(9) -0.0026(9)
F1 0.0163(5) 0.0140(5) 0.0293(6) 0.0024(5) -0.0012(5) -0.0046(5)
F2 0.0277(8) 0.0237(6) 0.0227(6) -0.0058(5) -0.0079(5) -0.0081(6)
F3 0.0364(9) 0.0358(9) 0.0455(9) 0.0060(7) 0.0218(7) -0.0094(7)
F4 0.0599(11) 0.0166(6) 0.0473(9) -0.0057(6) 0.0232(8) -0.0037(7)
F5 0.0500(10) 0.0390(8) 0.0295(7) 0.0178(6) 0.0052(7) 0.0046(7)
N1 0.0128(7) 0.0118(7) 0.0120(8) -0.0014(6) 0.0008(7) 0.0005(6)
N2 0.0131(7) 0.0105(8) 0.0138(8) 0.0000(6) 0.0009(6) -0.0009(6)
O1 0.0241(8) 0.0285(8) 0.0165(7) -0.0034(6) -0.0009(6) -0.0045(7)
O2 0.0193(7) 0.0284(8) 0.0247(7) 0.0040(6) 0.0033(6) -0.0031(6)
O3 0.0361(10) 0.0198(7) 0.0181(7) -0.0058(6) 0.0013(6) 0.0008(7)
S1 0.0193(2) 0.0147(2) 0.0124(2) -0.00132(16) 0.00246(19) -0.0029(2)
Se1 0.01138(10) 0.01106(10) 0.02189(10) -0.00280(8) -0.00066(8) -0.00051(7)

loop_
_atom_type_symbol
_atom_type_description
_atom_type_scat_dispersion_real
_atom_type_scat_dispersion_imag
_atom_type_scat_source
C C 0.0181 0.0091 'International Tables Vol C Tables 4.2.6.8 and 6.1.1.4'
H H 0.0000 0.0000 'International Tables Vol C Tables 4.2.6.8 and 6.1.1.4'
F F 0.0727 0.0534 'International Tables Vol C Tables 4.2.6.8 and 6.1.1.4'
N N 0.0311 0.0180 'International Tables Vol C Tables 4.2.6.8 and 6.1.1.4'
O O 0.0492 0.0322 'International Tables Vol C Tables 4.2.6.8 and 6.1.1.4'
S S 0.3331 0.5567 'International Tables Vol C Tables 4.2.6.8 and 6.1.1.4'
Se Se -0.7943 1.1372 'International Tables Vol C Tables 4.2.6.8 and 6.1.1.4'

loop_
_geom_angle_atom_site_label_1
_geom_angle_atom_site_label_2
_geom_angle_atom_site_label_3
_geom_angle
_geom_angle_site_symmetry_1
_geom_angle_site_symmetry_3
_geom_angle_publ_flag
N2 C1 N1 109.32(17) . . ?
N2 C1 Se1 125.72(14) . . ?
N1 C1 Se1 124.85(15) . . ?
N2 C2 H2A 109.5 . . ?
N2 C2 H2B 109.5 . . ?
H2A C2 H2B 109.5 . . ?
N2 C2 H2C 109.5 . . ?
H2A C2 H2C 109.5 . . ?
H2B C2 H2C 109.5 . . ?
N2 C3 C9 106.75(17) . . ?
N2 C3 C5 130.75(18) . . ?
C9 C3 C5 122.49(19) . . ?
C6 C5 C3 114.76(18) . . ?
C6 C5 H5 122.6 . . ?
C3 C5 H5 122.6 . . ?
F2 C6 C5 119.98(18) . . ?
F2 C6 C7 117.24(18) . . ?
C5 C6 C7 122.77(18) . . ?
F1 C7 C8 119.35(17) . . ?
F1 C7 C6 117.48(17) . . ?
C8 C7 C6 123.17(18) . . ?
C7 C8 C9 114.49(18) . . ?
C7 C8 H8 122.8 . . ?
C9 C8 H8 122.8 . . ?
N1 C9 C3 106.77(17) . . ?
N1 C9 C8 130.91(18) . . ?
C3 C9 C8 122.31(18) . . ?
N1 C10 H10A 109.5 . . ?
N1 C10 H10B 109.5 . . ?
H10A C10 H10B 109.5 . . ?
N1 C10 H10C 109.5 . . ?
H10A C10 H10C 109.5 . . ?
H10B C10 H10C 109.5 . . ?
C16 C11 C12 121.48(18) . . ?
C16 C11 Se1 119.87(14) . . ?
C12 C11 Se1 118.49(15) . . ?
C13 C12 C11 118.89(19) . . ?
C13 C12 H12 120.6 . . ?
C11 C12 H12 120.6 . . ?
C14 C13 C12 120.14(19) . . ?
C14 C13 H13 119.9 . . ?
C12 C13 H13 119.9 . . ?
C13 C14 C15 120.27(19) . . ?
C13 C14 H14 119.9 . . ?
C15 C14 H14 119.9 . . ?
C16 C15 C14 120.21(19) . . ?
C16 C15 H15 119.9 . . ?
C14 C15 H15 119.9 . . ?
C11 C16 C15 119.01(19) . . ?
C11 C16 H16 120.5 . . ?
C15 C16 H16 120.5 . . ?
F3 C17 F5 107.39(18) . . ?
F3 C17 F4 107.3(2) . . ?
F5 C17 F4 108.1(2) . . ?
F3 C17 S1 111.34(17) . . ?
F5 C17 S1 111.18(17) . . ?
F4 C17 S1 111.32(15) . . ?
C1 N1 C9 108.70(16) . . ?
C1 N1 C10 126.44(17) . . ?
C9 N1 C10 124.86(16) . . ?
C1 N2 C3 108.46(16) . . ?
C1 N2 C2 127.29(17) . . ?
C3 N2 C2 124.25(17) . . ?
O2 S1 O1 114.75(9) . . ?
O2 S1 O3 115.35(10) . . ?
O1 S1 O3 114.66(10) . . ?
O2 S1 C17 103.66(11) . . ?
O1 S1 C17 103.14(11) . . ?
O3 S1 C17 102.90(10) . . ?
C1 Se1 C11 97.73(8) . . ?

loop_
_geom_bond_atom_site_label_1
_geom_bond_atom_site_label_2
_geom_bond_distance
_geom_bond_site_symmetry_2
_geom_bond_publ_flag
C1 N2 1.344(3) . ?
C1 N1 1.346(3) . ?
C1 Se1 1.898(2) . ?
C2 N2 1.467(2) . ?
C2 H2A 0.9600 . ?
C2 H2B 0.9600 . ?
C2 H2C 0.9600 . ?
C3 N2 1.390(3) . ?
C3 C9 1.394(3) . ?
C3 C5 1.397(3) . ?
C5 C6 1.371(3) . ?
C5 H5 0.9300 . ?
C6 F2 1.347(2) . ?
C6 C7 1.402(3) . ?
C7 F1 1.350(2) . ?
C7 C8 1.370(3) . ?
C8 C9 1.403(3) . ?
C8 H8 0.9300 . ?
C9 N1 1.383(3) . ?
C10 N1 1.471(3) . ?
C10 H10A 0.9600 . ?
C10 H10B 0.9600 . ?
C10 H10C 0.9600 . ?
C11 C16 1.389(3) . ?
C11 C12 1.395(3) . ?
C11 Se1 1.9329(19) . ?
C12 C13 1.393(3) . ?
C12 H12 0.9300 . ?
C13 C14 1.391(3) . ?
C13 H13 0.9300 . ?
C14 C15 1.392(3) . ?
C14 H14 0.9300 . ?
C15 C16 1.391(3) . ?
C15 H15 0.9300 . ?
C16 H16 0.9300 . ?
C17 F3 1.332(3) . ?
C17 F5 1.336(3) . ?
C17 F4 1.336(3) . ?
C17 S1 1.828(2) . ?
O1 S1 1.4424(16) . ?
O2 S1 1.4415(16) . ?
O3 S1 1.4440(15) . ?

loop_
_geom_torsion_atom_site_label_1
_geom_torsion_atom_site_label_2
_geom_torsion_atom_site_label_3
_geom_torsion_atom_site_label_4
_geom_torsion
_geom_torsion_site_symmetry_1
_geom_torsion_site_symmetry_2
_geom_torsion_site_symmetry_3
_geom_torsion_site_symmetry_4
_geom_torsion_publ_flag
N2 C3 C5 C6 -179.4(2) . . . . ?
C9 C3 C5 C6 0.0(3) . . . . ?
C3 C5 C6 F2 -179.09(18) . . . . ?
C3 C5 C6 C7 -0.1(3) . . . . ?
F2 C6 C7 F1 -0.1(3) . . . . ?
C5 C6 C7 F1 -179.04(18) . . . . ?
F2 C6 C7 C8 179.14(18) . . . . ?
C5 C6 C7 C8 0.2(3) . . . . ?
F1 C7 C8 C9 179.13(16) . . . . ?
C6 C7 C8 C9 -0.1(3) . . . . ?
N2 C3 C9 N1 0.4(2) . . . . ?
C5 C3 C9 N1 -179.08(18) . . . . ?
N2 C3 C9 C8 179.59(17) . . . . ?
C5 C3 C9 C8 0.1(3) . . . . ?
C7 C8 C9 N1 178.87(19) . . . . ?
C7 C8 C9 C3 -0.1(3) . . . . ?
C16 C11 C12 C13 0.4(3) . . . . ?
Se1 C11 C12 C13 -175.06(15) . . . . ?
C11 C12 C13 C14 -0.8(3) . . . . ?
C12 C13 C14 C15 0.7(3) . . . . ?
C13 C14 C15 C16 -0.2(3) . . . . ?
C12 C11 C16 C15 0.1(3) . . . . ?
Se1 C11 C16 C15 175.53(15) . . . . ?
C14 C15 C16 C11 -0.2(3) . . . . ?
N2 C1 N1 C9 0.5(2) . . . . ?
Se1 C1 N1 C9 176.71(13) . . . . ?
N2 C1 N1 C10 -179.00(18) . . . . ?
Se1 C1 N1 C10 -2.8(3) . . . . ?
C3 C9 N1 C1 -0.6(2) . . . . ?
C8 C9 N1 C1 -179.63(19) . . . . ?
C3 C9 N1 C10 178.93(18) . . . . ?
C8 C9 N1 C10 -0.1(3) . . . . ?
N1 C1 N2 C3 -0.2(2) . . . . ?
Se1 C1 N2 C3 -176.39(14) . . . . ?
N1 C1 N2 C2 -179.89(18) . . . . ?
Se1 C1 N2 C2 3.9(3) . . . . ?
C9 C3 N2 C1 -0.1(2) . . . . ?
C5 C3 N2 C1 179.3(2) . . . . ?
C9 C3 N2 C2 179.54(18) . . . . ?
C5 C3 N2 C2 -1.0(3) . . . . ?
F3 C17 S1 O2 178.31(16) . . . . ?
F5 C17 S1 O2 58.60(18) . . . . ?
F4 C17 S1 O2 -62.0(2) . . . . ?
F3 C17 S1 O1 -61.74(18) . . . . ?
F5 C17 S1 O1 178.55(16) . . . . ?
F4 C17 S1 O1 58.0(2) . . . . ?
F3 C17 S1 O3 57.79(19) . . . . ?
F5 C17 S1 O3 -61.91(18) . . . . ?
F4 C17 S1 O3 177.52(18) . . . . ?
N2 C1 Se1 C11 -98.48(17) . . . . ?
N1 C1 Se1 C11 85.92(17) . . . . ?
